data_2225061
loop_
_publ_author_name
'Chen, Sheng-Hui'
'Zhang, Gao-Yong'
'Dong, Jin-Feng'

_publ_section_title
;
 2,2'-(4-Amino-4<i>H</i>-1,2,4-triazole-3,5-diyl)diphenol
;
_journal_coeditor_code NC2167
_journal_issue 2
_journal_name_full 'Acta Crystallographica Section E'
_journal_page_first o330
_journal_paper_doi 10.1107/S1600536809055536
_journal_volume 66
_journal_year 2010
_chemical_formula_iupac 'C14 H12 N4 O2'
_chemical_formula_moiety 'C14 H12 N4 O2'
_chemical_formula_sum 'C14 H12 N4 O2'
_chemical_formula_weight 268.28
_chemical_name_systematic
;
2,2'-(4-Amino-4<i>H</i>-1,2,4-triazole-3,5-diyl)diphenol
;
_space_group_IT_number 19
_symmetry_cell_setting orthorhombic
_symmetry_space_group_name_Hall 'P 2ac 2ab'
_symmetry_space_group_name_H-M 'P 21 21 21'
_atom_sites_solution_hydrogens geom
_atom_sites_solution_primary direct
_atom_sites_solution_secondary difmap
_audit_creation_method SHELXL-97
_cell_angle_alpha 90.00
_cell_angle_beta 90.00
_cell_angle_gamma 90.00
_cell_formula_units_Z 4
_cell_length_a 8.262(2)
_cell_length_b 9.384(3)
_cell_length_c 15.919(4)
_cell_measurement_reflns_used 2036
_cell_measurement_temperature 296(2)
_cell_measurement_theta_max 24.62
_cell_measurement_theta_min 2.35
_cell_volume 1234.2(6)
_computing_cell_refinement 'SAINT (Bruker, 1997)'
_computing_data_collection 'SMART (Bruker, 1997)'
_computing_data_reduction 'SAINT (Bruker, 1999)'
_computing_molecular_graphics 'SHELXTL (Sheldrick, 2008)'
_computing_publication_material 'SHELXTL (Sheldrick, 2008)'
_computing_structure_refinement 'SHELXL97 (Sheldrick, 2008)'
_computing_structure_solution 'SHELXS97 (Sheldrick, 2008)'
_diffrn_ambient_temperature 296(2)
_diffrn_measured_fraction_theta_full 0.999
_diffrn_measured_fraction_theta_max 0.999
_diffrn_measurement_device_type 'Bruker SMART CCD area-detector'
_diffrn_measurement_method 'phi and omega scans'
_diffrn_radiation_monochromator graphite
_diffrn_radiation_source 'fine-focus sealed tube'
_diffrn_radiation_type MoK\a
_diffrn_radiation_wavelength 0.71073
_diffrn_reflns_av_R_equivalents 0.0429
_diffrn_reflns_av_sigmaI/netI 0.0382
_diffrn_reflns_limit_h_max 9
_diffrn_reflns_limit_h_min -9
_diffrn_reflns_limit_k_max 11
_diffrn_reflns_limit_k_min -9
_diffrn_reflns_limit_l_max 16
_diffrn_reflns_limit_l_min -18
_diffrn_reflns_number 6343
_diffrn_reflns_theta_full 25.04
_diffrn_reflns_theta_max 25.04
_diffrn_reflns_theta_min 2.52
_diffrn_standards_decay_% 0
_diffrn_standards_interval_time 0
_diffrn_standards_number 0
_exptl_absorpt_coefficient_mu 0.101
_exptl_absorpt_correction_T_max 0.9920
_exptl_absorpt_correction_T_min 0.9800
_exptl_absorpt_correction_type multi-scan
_exptl_absorpt_process_details '(SADABS; Sheldrick, 1996)'
_exptl_crystal_colour colorless
_exptl_crystal_density_diffrn 1.444
_exptl_crystal_density_method 'not measured'
_exptl_crystal_description block
_exptl_crystal_F_000 560
_exptl_crystal_size_max 0.10
_exptl_crystal_size_mid 0.10
_exptl_crystal_size_min 0.08
_refine_diff_density_max 0.182
_refine_diff_density_min -0.167
_refine_ls_extinction_coef 0.011(4)
_refine_ls_extinction_expression Fc^*^=kFc[1+0.001xFc^2^\l^3^/sin(2\q)]^-1/4^
_refine_ls_extinction_method 'SHELXL97 (Sheldrick, 2008)'
_refine_ls_goodness_of_fit_ref 1.099
_refine_ls_hydrogen_treatment mixed
_refine_ls_matrix_type full
_refine_ls_number_parameters 192
_refine_ls_number_reflns 1276
_refine_ls_number_restraints 0
_refine_ls_restrained_S_all 1.099
_refine_ls_R_factor_all 0.0471
_refine_ls_R_factor_gt 0.0411
_refine_ls_shift/su_max 0.005
_refine_ls_shift/su_mean 0.001
_refine_ls_structure_factor_coef Fsqd
_refine_ls_weighting_details 'calc w=1/[\s^2^(Fo^2^)+(0.0693P)^2^+0.0780P] where P=(Fo^2^+2Fc^2^)/3'
_refine_ls_weighting_scheme calc
_refine_ls_wR_factor_gt 0.1074
_refine_ls_wR_factor_ref 0.1120
_reflns_number_gt 1143
_reflns_number_total 1276
_reflns_threshold_expression I>2sigma(I)
_cod_data_source_file nc2167.cif
_cod_data_source_block I
_cod_database_code 2225061
_cod_database_fobs_code 2225061

loop_
_symmetry_equiv_pos_as_xyz
'x, y, z'
'-x+1/2, -y, z+1/2'
'-x, y+1/2, -z+1/2'
'x+1/2, -y+1/2, -z'

loop_
_atom_site_type_symbol
_atom_site_label
_atom_site_fract_x
_atom_site_fract_y
_atom_site_fract_z
_atom_site_U_iso_or_equiv
_atom_site_adp_type
_atom_site_calc_flag
_atom_site_refinement_flags
_atom_site_occupancy
_atom_site_disorder_assembly
_atom_site_disorder_group
C C1 0.5404(4) 0.5286(4) 0.49447(17) 0.0385(7) Uani d . 1 . .
C C2 0.4539(4) 0.4330(4) 0.54359(19) 0.0449(8) Uani d . 1 . .
H H2 0.3416 0.4386 0.5450 0.054 Uiso calc R 1 . .
C C3 0.5310(4) 0.3309(4) 0.5899(2) 0.0457(8) Uani d . 1 . .
H H3 0.4711 0.2671 0.6220 0.055 Uiso calc R 1 . .
C C4 0.6981(4) 0.3225(4) 0.5890(2) 0.0479(8) Uani d . 1 . .
H H4 0.7509 0.2536 0.6208 0.057 Uiso calc R 1 . .
C C5 0.7861(4) 0.4166(3) 0.5408(2) 0.0442(8) Uani d . 1 . .
H H5 0.8985 0.4103 0.5406 0.053 Uiso calc R 1 . .
C C6 0.7108(4) 0.5211(3) 0.49212(17) 0.0339(7) Uani d . 1 . .
C C7 0.7987(4) 0.6149(3) 0.43411(18) 0.0339(7) Uani d . 1 . .
C C8 0.9790(3) 0.7037(3) 0.34798(17) 0.0333(7) Uani d . 1 . .
C C9 1.1311(3) 0.7234(3) 0.30083(17) 0.0345(7) Uani d . 1 . .
C C10 1.1826(4) 0.8612(3) 0.2823(2) 0.0422(8) Uani d . 1 . .
H H10 1.1286 0.9388 0.3055 0.051 Uiso calc R 1 . .
C C11 1.3126(4) 0.8838(4) 0.2298(2) 0.0521(9) Uani d . 1 . .
H H11 1.3482 0.9759 0.2186 0.062 Uiso calc R 1 . .
C C12 1.3895(4) 0.7686(4) 0.1941(2) 0.0586(10) Uani d . 1 . .
H H12 1.4744 0.7837 0.1568 0.070 Uiso calc R 1 . .
C C13 1.3427(4) 0.6316(4) 0.2127(2) 0.0482(9) Uani d . 1 . .
H H13 1.3981 0.5550 0.1894 0.058 Uiso calc R 1 . .
C C14 1.2130(4) 0.6075(3) 0.26611(18) 0.0371(7) Uani d . 1 . .
N N1 0.7263(3) 0.7099(3) 0.38646(15) 0.0388(6) Uani d . 1 . .
N N2 0.8404(3) 0.7657(3) 0.33109(15) 0.0395(6) Uani d . 1 . .
N N3 0.9594(3) 0.6108(3) 0.41328(15) 0.0335(6) Uani d . 1 . .
N N4 1.0844(3) 0.5384(4) 0.45696(19) 0.0427(7) Uani d . 1 . .
O O1 0.4530(3) 0.6247(3) 0.44960(15) 0.0554(7) Uani d . 1 . .
H H1 0.5143 0.6734 0.4210 0.083 Uiso calc R 1 . .
O O2 1.1615(3) 0.4745(2) 0.28606(13) 0.0458(6) Uani d . 1 . .
H H2A 1.1785 0.4206 0.2465 0.069 Uiso calc R 1 . .
H H4A 1.167(7) 0.605(5) 0.471(3) 0.097(16) Uiso d . 1 . .
H H4B 1.131(5) 0.486(4) 0.419(2) 0.059(12) Uiso d . 1 . .

loop_
_atom_site_aniso_label
_atom_site_aniso_U_11
_atom_site_aniso_U_22
_atom_site_aniso_U_33
_atom_site_aniso_U_12
_atom_site_aniso_U_13
_atom_site_aniso_U_23
C1 0.0354(17) 0.0409(17) 0.0393(15) 0.0028(14) -0.0007(13) -0.0023(14)
C2 0.0329(17) 0.052(2) 0.0500(17) -0.0040(15) 0.0028(15) 0.0022(16)
C3 0.0440(19) 0.0430(19) 0.0500(18) -0.0045(16) 0.0092(16) 0.0025(15)
C4 0.0438(18) 0.047(2) 0.0531(18) 0.0030(16) 0.0074(15) 0.0123(16)
C5 0.0367(17) 0.0430(19) 0.0529(18) 0.0052(15) 0.0008(14) 0.0087(16)
C6 0.0321(16) 0.0312(16) 0.0385(15) -0.0029(13) 0.0013(12) -0.0051(13)
C7 0.0317(15) 0.0291(16) 0.0408(15) 0.0000(14) 0.0011(12) -0.0003(13)
C8 0.0326(15) 0.0280(15) 0.0391(14) -0.0011(13) -0.0007(12) -0.0023(13)
C9 0.0310(15) 0.0344(17) 0.0382(15) -0.0025(13) -0.0014(12) -0.0009(13)
C10 0.0392(17) 0.0343(17) 0.0530(18) -0.0042(14) -0.0030(15) 0.0003(15)
C11 0.0391(17) 0.046(2) 0.071(2) -0.0101(18) -0.0009(17) 0.0159(18)
C12 0.0346(18) 0.074(3) 0.067(2) -0.0013(19) 0.0118(16) 0.013(2)
C13 0.0326(16) 0.057(2) 0.0552(19) 0.0087(16) 0.0062(15) -0.0016(18)
C14 0.0336(15) 0.0377(17) 0.0400(15) 0.0003(14) -0.0047(13) 0.0016(14)
N1 0.0342(13) 0.0348(15) 0.0474(13) 0.0007(12) 0.0030(11) 0.0056(12)
N2 0.0368(14) 0.0341(14) 0.0477(14) 0.0021(11) 0.0044(11) 0.0045(12)
N3 0.0263(12) 0.0335(13) 0.0409(12) 0.0003(11) 0.0003(10) 0.0009(11)
N4 0.0313(15) 0.0460(17) 0.0507(17) 0.0061(13) -0.0032(12) 0.0065(15)
O1 0.0302(12) 0.0693(18) 0.0666(15) 0.0058(12) 0.0032(11) 0.0211(14)
O2 0.0577(15) 0.0305(12) 0.0493(12) -0.0016(11) 0.0076(11) -0.0071(10)

loop_
_atom_type_symbol
_atom_type_description
_atom_type_scat_dispersion_real
_atom_type_scat_dispersion_imag
_atom_type_scat_source
C C 0.0033 0.0016 'International Tables Vol C Tables 4.2.6.8 and 6.1.1.4'
H H 0.0000 0.0000 'International Tables Vol C Tables 4.2.6.8 and 6.1.1.4'
N N 0.0061 0.0033 'International Tables Vol C Tables 4.2.6.8 and 6.1.1.4'
O O 0.0106 0.0060 'International Tables Vol C Tables 4.2.6.8 and 6.1.1.4'

loop_
_geom_angle_atom_site_label_1
_geom_angle_atom_site_label_2
_geom_angle_atom_site_label_3
_geom_angle_site_symmetry_1
_geom_angle_site_symmetry_3
_geom_angle
_geom_angle_publ_flag
O1 C1 C2 . . 116.8(3) ?
O1 C1 C6 . . 123.4(3) ?
C2 C1 C6 . . 119.8(3) ?
C3 C2 C1 . . 121.1(3) ?
C3 C2 H2 . . 119.4 ?
C1 C2 H2 . . 119.4 ?
C2 C3 C4 . . 120.0(3) ?
C2 C3 H3 . . 120.0 ?
C4 C3 H3 . . 120.0 ?
C5 C4 C3 . . 119.8(3) ?
C5 C4 H4 . . 120.1 ?
C3 C4 H4 . . 120.1 ?
C4 C5 C6 . . 121.6(3) ?
C4 C5 H5 . . 119.2 ?
C6 C5 H5 . . 119.2 ?
C5 C6 C1 . . 117.7(3) ?
C5 C6 C7 . . 123.3(3) ?
C1 C6 C7 . . 118.7(3) ?
N1 C7 N3 . . 108.7(2) ?
N1 C7 C6 . . 123.0(3) ?
N3 C7 C6 . . 128.0(3) ?
N2 C8 N3 . . 109.6(3) ?
N2 C8 C9 . . 125.7(3) ?
N3 C8 C9 . . 124.6(3) ?
C10 C9 C14 . . 119.4(3) ?
C10 C9 C8 . . 119.0(3) ?
C14 C9 C8 . . 121.2(3) ?
C11 C10 C9 . . 120.6(3) ?
C11 C10 H10 . . 119.7 ?
C9 C10 H10 . . 119.7 ?
C12 C11 C10 . . 119.3(3) ?
C12 C11 H11 . . 120.3 ?
C10 C11 H11 . . 120.3 ?
C13 C12 C11 . . 121.0(3) ?
C13 C12 H12 . . 119.5 ?
C11 C12 H12 . . 119.5 ?
C12 C13 C14 . . 120.1(3) ?
C12 C13 H13 . . 119.9 ?
C14 C13 H13 . . 119.9 ?
O2 C14 C13 . . 122.4(3) ?
O2 C14 C9 . . 118.2(3) ?
C13 C14 C9 . . 119.4(3) ?
C7 N1 N2 . . 108.2(2) ?
C8 N2 N1 . . 107.1(2) ?
C8 N3 C7 . . 106.4(2) ?
C8 N3 N4 . . 126.3(2) ?
C7 N3 N4 . . 126.9(2) ?
N3 N4 H4A . . 109(3) ?
N3 N4 H4B . . 105(3) ?
H4A N4 H4B . . 103(4) ?
C1 O1 H1 . . 109.5 ?
C14 O2 H2A . . 109.5 ?

loop_
_geom_bond_atom_site_label_1
_geom_bond_atom_site_label_2
_geom_bond_site_symmetry_2
_geom_bond_distance
_geom_bond_publ_flag
C1 O1 . 1.358(4) ?
C1 C2 . 1.388(4) ?
C1 C6 . 1.410(5) ?
C2 C3 . 1.366(5) ?
C2 H2 . 0.9300 ?
C3 C4 . 1.383(5) ?
C3 H3 . 0.9300 ?
C4 C5 . 1.377(5) ?
C4 H4 . 0.9300 ?
C5 C6 . 1.396(4) ?
C5 H5 . 0.9300 ?
C6 C7 . 1.468(4) ?
C7 N1 . 1.314(4) ?
C7 N3 . 1.368(4) ?
C8 N2 . 1.312(4) ?
C8 N3 . 1.366(4) ?
C8 C9 . 1.475(4) ?
C9 C10 . 1.393(4) ?
C9 C14 . 1.395(4) ?
C10 C11 . 1.377(5) ?
C10 H10 . 0.9300 ?
C11 C12 . 1.376(5) ?
C11 H11 . 0.9300 ?
C12 C13 . 1.375(5) ?
C12 H12 . 0.9300 ?
C13 C14 . 1.386(4) ?
C13 H13 . 0.9300 ?
C14 O2 . 1.356(4) ?
N1 N2 . 1.393(3) ?
N3 N4 . 1.419(3) ?
N4 H4A . 0.95(5) ?
N4 H4B . 0.87(4) ?
O1 H1 . 0.8200 ?
O2 H2A . 0.8200 ?

loop_
_geom_hbond_atom_site_label_D
_geom_hbond_atom_site_label_H
_geom_hbond_atom_site_label_A
_geom_hbond_site_symmetry_A
_geom_hbond_distance_DH
_geom_hbond_distance_HA
_geom_hbond_distance_DA
_geom_hbond_angle_DHA
N4 H4A O1 1_655 0.95(5) 2.39(6) 3.153(4) 136(4)
O1 H1 N1 . 0.82 1.87 2.598(3) 147.7
O2 H2A N2 3_745 0.82 1.91 2.705(3) 161.8

loop_
_cod_related_entry_id
_cod_related_entry_database
_cod_related_entry_code
1 ChemSpider 10219225
